data_4111941
loop_
_publ_author_name
'Jennifer Scott'
'Sandro Gambarotta'
'Ilia Korobkov'
'Peter H. M. Budzelaar'

_publ_section_title
;
 Metal versus Ligand Alkylation in the Reactivity of the
 (Bis-iminopyridinato)Fe Catalyst
;
_journal_name_full 'Journal of the American Chemical Society'
_journal_page_first 13019
_journal_page_last 13029
_journal_paper_doi 10.1021/ja054152b
_journal_volume 127
_journal_year 2005
_chemical_formula_sum 'C45 H66 Cl Fe Li N3 O3'
_chemical_formula_weight 795.25
_chemical_name_systematic
; 
 ? 
;
_space_group_IT_number 14
_symmetry_cell_setting monoclinic
_symmetry_space_group_name_Hall '-P 2yn'
_symmetry_space_group_name_H-M 'P 1 21/n 1'
_atom_sites_solution_hydrogens geom
_atom_sites_solution_primary direct
_atom_sites_solution_secondary difmap
_audit_creation_method SHELXL-97
_cell_angle_alpha 90.00
_cell_angle_beta 96.094(5)
_cell_angle_gamma 90.00
_cell_formula_units_Z 4
_cell_length_a 11.574(3)
_cell_length_b 18.331(5)
_cell_length_c 21.787(5)
_cell_measurement_reflns_used 117
_cell_measurement_temperature 208(2)
_cell_measurement_theta_max 19.59
_cell_measurement_theta_min 1.46
_cell_volume 4596(2)
_computing_cell_refinement 'SMART, Bruker (2000)'
_computing_data_collection 'SMART, Bruker (2000)'
_computing_data_reduction 'XPREP, Bruker (2000)'
_computing_molecular_graphics 'SHELXTL, Bruker (2000)'
_computing_publication_material 'SHELXTL, Bruker (2000)'
_computing_structure_refinement 'SHELXL-97 (Sheldrick, 1997)'
_computing_structure_solution 'SHELXS-97 (Sheldrick, 1990)'
_diffrn_ambient_temperature 208(2)
_diffrn_measured_fraction_theta_full 0.987
_diffrn_measured_fraction_theta_max 0.987
_diffrn_measurement_device_type 'CCD area detector'
_diffrn_measurement_method 'phi and omega scans'
_diffrn_radiation_monochromator graphite
_diffrn_radiation_source 'fine-focus sealed tube'
_diffrn_radiation_type MoK\a
_diffrn_radiation_wavelength 0.71073
_diffrn_reflns_av_R_equivalents 0.1090
_diffrn_reflns_av_sigmaI/netI 0.0816
_diffrn_reflns_limit_h_max 10
_diffrn_reflns_limit_h_min -10
_diffrn_reflns_limit_k_max 17
_diffrn_reflns_limit_k_min -17
_diffrn_reflns_limit_l_max 20
_diffrn_reflns_limit_l_min -20
_diffrn_reflns_number 19173
_diffrn_reflns_theta_full 19.59
_diffrn_reflns_theta_max 19.59
_diffrn_reflns_theta_min 1.46
_diffrn_standards_decay_% <1
_exptl_absorpt_coefficient_mu 0.425
_exptl_absorpt_correction_T_max 0.9587
_exptl_absorpt_correction_T_min 0.9012
_exptl_absorpt_correction_type multi-scan
_exptl_absorpt_process_details 'SADABS, Bruker (2000)'
_exptl_crystal_colour dk_brown
_exptl_crystal_density_diffrn 1.149
_exptl_crystal_description block
_exptl_crystal_F_000 1708
_exptl_crystal_size_max 0.25
_exptl_crystal_size_mid 0.25
_exptl_crystal_size_min 0.10
_refine_diff_density_max 0.270
_refine_diff_density_min -0.276
_refine_diff_density_rms 0.049
_refine_ls_extinction_method none
_refine_ls_goodness_of_fit_ref 1.065
_refine_ls_hydrogen_treatment constr
_refine_ls_matrix_type full
_refine_ls_number_parameters 487
_refine_ls_number_reflns 3986
_refine_ls_number_restraints 0
_refine_ls_restrained_S_all 1.065
_refine_ls_R_factor_all 0.1129
_refine_ls_R_factor_gt 0.0783
_refine_ls_shift/su_max 0.001
_refine_ls_shift/su_mean 0.001
_refine_ls_structure_factor_coef Fsqd
_refine_ls_weighting_details 'calc w=1/[\s^2^(Fo^2^)+(0.0658P)^2^+9.9676P] where P=(Fo^2^+2Fc^2^)/3'
_refine_ls_weighting_scheme calc
_refine_ls_wR_factor_gt 0.1540
_refine_ls_wR_factor_ref 0.1686
_reflns_number_gt 2999
_reflns_number_total 3986
_reflns_threshold_expression >2sigma(I)
_cod_data_source_file ja054152bsi20050627_052614_3.cif
_cod_data_source_block complex-4
_cod_original_cell_volume 4596.3(19)
_cod_database_code 4111941

loop_
_symmetry_equiv_pos_as_xyz
'x, y, z'
'-x+1/2, y+1/2, -z+1/2'
'-x, -y, -z'
'x-1/2, -y-1/2, z-1/2'

loop_
_atom_site_label
_atom_site_type_symbol
_atom_site_fract_x
_atom_site_fract_y
_atom_site_fract_z
_atom_site_U_iso_or_equiv
_atom_site_adp_type
_atom_site_occupancy
_atom_site_symmetry_multiplicity
_atom_site_calc_flag
_atom_site_refinement_flags
Fe1 Fe 0.47505(9) 0.62175(6) 0.22417(5) 0.0379(4) Uani 1 1 d .
Cl1 Cl 0.59543(19) 0.68024(14) 0.30065(10) 0.0722(8) Uani 1 1 d .
N1 N 0.5566(5) 0.6337(3) 0.1476(3) 0.0396(17) Uani 1 1 d .
N2 N 0.3703(6) 0.5647(3) 0.1560(3) 0.0360(16) Uani 1 1 d .
N3 N 0.3387(5) 0.5873(3) 0.2673(3) 0.0402(17) Uani 1 1 d .
C1 C 0.5497(7) 0.6097(5) 0.0366(4) 0.064(3) Uani 1 1 d .
H1A H 0.6203 0.6386 0.0406 0.096 Uiso 1 1 calc R
H1B H 0.4919 0.6332 0.0076 0.096 Uiso 1 1 calc R
H1C H 0.5664 0.5614 0.0215 0.096 Uiso 1 1 calc R
C2 C 0.5085(7) 0.6039(4) 0.0926(4) 0.044(2) Uani 1 1 d .
C3 C 0.4000(7) 0.5622(4) 0.0990(4) 0.039(2) Uani 1 1 d .
C4 C 0.3323(8) 0.5237(5) 0.0531(4) 0.050(2) Uani 1 1 d .
H4A H 0.3520 0.5222 0.0124 0.060 Uiso 1 1 calc R
C5 C 0.2356(8) 0.4880(5) 0.0696(4) 0.060(3) Uani 1 1 d .
H5A H 0.1899 0.4606 0.0397 0.071 Uiso 1 1 calc R
C6 C 0.2043(7) 0.4912(4) 0.1282(4) 0.050(2) Uani 1 1 d .
H6A H 0.1380 0.4667 0.1390 0.059 Uiso 1 1 calc R
C7 C 0.2746(8) 0.5326(4) 0.1716(4) 0.043(2) Uani 1 1 d .
C8 C 0.2537(7) 0.5447(4) 0.2364(4) 0.040(2) Uani 1 1 d .
C9 C 0.1591(7) 0.5167(5) 0.2585(4) 0.064(3) Uani 1 1 d .
H9A H 0.1455 0.5257 0.2996 0.077 Uiso 1 1 calc R
H9B H 0.1066 0.4881 0.2329 0.077 Uiso 1 1 calc R
C10 C 0.6460(7) 0.7530(6) 0.1328(3) 0.049(2) Uani 1 1 d .
C11 C 0.7447(10) 0.7951(5) 0.1283(4) 0.065(3) Uani 1 1 d .
H11A H 0.7368 0.8455 0.1211 0.078 Uiso 1 1 calc R
C12 C 0.8521(10) 0.7647(6) 0.1340(4) 0.071(3) Uani 1 1 d .
H12A H 0.9176 0.7942 0.1306 0.085 Uiso 1 1 calc R
C13 C 0.8661(7) 0.6910(6) 0.1449(4) 0.058(3) Uani 1 1 d .
H13A H 0.9411 0.6707 0.1490 0.070 Uiso 1 1 calc R
C14 C 0.7692(8) 0.6458(5) 0.1497(3) 0.049(2) Uani 1 1 d .
C15 C 0.6579(7) 0.6781(5) 0.1433(3) 0.042(2) Uani 1 1 d .
C16 C 0.5281(8) 0.7901(5) 0.1266(4) 0.066(3) Uani 1 1 d .
H16A H 0.4696 0.7516 0.1313 0.080 Uiso 1 1 calc R
C17 C 0.5163(9) 0.8464(6) 0.1776(5) 0.103(4) Uani 1 1 d .
H17A H 0.5329 0.8233 0.2176 0.154 Uiso 1 1 calc R
H17B H 0.4378 0.8656 0.1736 0.154 Uiso 1 1 calc R
H17C H 0.5709 0.8859 0.1739 0.154 Uiso 1 1 calc R
C18 C 0.4985(9) 0.8234(6) 0.0629(5) 0.105(4) Uani 1 1 d .
H18A H 0.5058 0.7865 0.0316 0.157 Uiso 1 1 calc R
H18B H 0.5515 0.8632 0.0573 0.157 Uiso 1 1 calc R
H18C H 0.4194 0.8416 0.0592 0.157 Uiso 1 1 calc R
C19 C 0.7831(7) 0.5652(5) 0.1617(4) 0.058(3) Uani 1 1 d .
H19A H 0.7051 0.5426 0.1547 0.069 Uiso 1 1 calc R
C20 C 0.8297(8) 0.5519(5) 0.2289(4) 0.088(3) Uani 1 1 d .
H20A H 0.7786 0.5748 0.2557 0.132 Uiso 1 1 calc R
H20B H 0.9070 0.5726 0.2368 0.132 Uiso 1 1 calc R
H20C H 0.8332 0.4999 0.2369 0.132 Uiso 1 1 calc R
C21 C 0.8606(8) 0.5275(5) 0.1193(4) 0.090(3) Uani 1 1 d .
H21A H 0.8293 0.5349 0.0766 0.135 Uiso 1 1 calc R
H21B H 0.8637 0.4757 0.1283 0.135 Uiso 1 1 calc R
H21C H 0.9383 0.5478 0.1258 0.135 Uiso 1 1 calc R
C22 C 0.2833(7) 0.6784(6) 0.3411(4) 0.051(2) Uani 1 1 d .
C23 C 0.2653(8) 0.6967(6) 0.4009(6) 0.076(3) Uani 1 1 d .
H23A H 0.2392 0.7437 0.4095 0.091 Uiso 1 1 calc R
C24 C 0.2854(9) 0.6463(8) 0.4485(5) 0.086(4) Uani 1 1 d .
H24A H 0.2720 0.6588 0.4890 0.103 Uiso 1 1 calc R
C25 C 0.3246(8) 0.5784(7) 0.4358(5) 0.079(3) Uani 1 1 d .
H25A H 0.3388 0.5448 0.4684 0.095 Uiso 1 1 calc R
C26 C 0.3446(7) 0.5567(6) 0.3769(4) 0.053(2) Uani 1 1 d .
C27 C 0.3211(6) 0.6074(5) 0.3294(4) 0.044(2) Uani 1 1 d .
C28 C 0.2602(8) 0.7329(5) 0.2893(4) 0.062(3) Uani 1 1 d .
H28A H 0.3174 0.7218 0.2599 0.075 Uiso 1 1 calc R
C29 C 0.1414(9) 0.7240(5) 0.2529(5) 0.096(3) Uani 1 1 d .
H29A H 0.1297 0.6733 0.2412 0.144 Uiso 1 1 calc R
H29B H 0.1372 0.7541 0.2161 0.144 Uiso 1 1 calc R
H29C H 0.0816 0.7390 0.2783 0.144 Uiso 1 1 calc R
C30 C 0.2804(9) 0.8135(5) 0.3074(5) 0.107(4) Uani 1 1 d .
H30A H 0.3571 0.8190 0.3296 0.161 Uiso 1 1 calc R
H30B H 0.2221 0.8289 0.3335 0.161 Uiso 1 1 calc R
H30C H 0.2748 0.8433 0.2704 0.161 Uiso 1 1 calc R
C31 C 0.3924(8) 0.4820(5) 0.3651(4) 0.067(3) Uani 1 1 d .
H31A H 0.3762 0.4719 0.3203 0.080 Uiso 1 1 calc R
C32 C 0.5240(8) 0.4818(6) 0.3811(5) 0.095(3) Uani 1 1 d .
H32A H 0.5581 0.5209 0.3590 0.142 Uiso 1 1 calc R
H32B H 0.5553 0.4354 0.3693 0.142 Uiso 1 1 calc R
H32C H 0.5423 0.4891 0.4251 0.142 Uiso 1 1 calc R
C33 C 0.3389(9) 0.4192(6) 0.4003(5) 0.118(4) Uani 1 1 d .
H33A H 0.2552 0.4190 0.3902 0.177 Uiso 1 1 calc R
H33B H 0.3573 0.4263 0.4443 0.177 Uiso 1 1 calc R
H33C H 0.3706 0.3730 0.3883 0.177 Uiso 1 1 calc R
Li1 Li 0.7398(12) 0.7256(9) 0.3758(7) 0.069(5) Uani 1 1 d .
O1 O 0.8421(5) 0.6490(3) 0.4085(3) 0.0730(19) Uani 1 1 d .
C34 C 0.9521(9) 0.6277(7) 0.3905(4) 0.082(3) Uani 1 1 d .
H34A H 1.0148 0.6558 0.4132 0.099 Uiso 1 1 calc R
H34B H 0.9546 0.6357 0.3462 0.099 Uiso 1 1 calc R
C35 C 0.9647(10) 0.5492(7) 0.4054(6) 0.113(4) Uani 1 1 d .
H35A H 0.9897 0.5221 0.3704 0.136 Uiso 1 1 calc R
H35B H 1.0220 0.5418 0.4413 0.136 Uiso 1 1 calc R
C36 C 0.8489(12) 0.5248(7) 0.4189(7) 0.148(6) Uani 1 1 d .
H36A H 0.8077 0.5012 0.3825 0.177 Uiso 1 1 calc R
H36B H 0.8558 0.4897 0.4531 0.177 Uiso 1 1 calc R
C37 C 0.7887(9) 0.5871(7) 0.4349(5) 0.089(3) Uani 1 1 d .
H37A H 0.7935 0.5920 0.4799 0.107 Uiso 1 1 calc R
H37B H 0.7066 0.5837 0.4186 0.107 Uiso 1 1 calc R
O2 O 0.6647(6) 0.7622(4) 0.4442(3) 0.086(2) Uani 1 1 d .
C38 C 0.7112(11) 0.7901(9) 0.4993(7) 0.169(7) Uani 1 1 d .
H38A H 0.7594 0.8325 0.4920 0.202 Uiso 1 1 calc R
H38B H 0.7611 0.7534 0.5215 0.202 Uiso 1 1 calc R
C39 C 0.6202(15) 0.8116(9) 0.5367(7) 0.160(7) Uani 1 1 d .
H39A H 0.6174 0.7788 0.5721 0.192 Uiso 1 1 calc R
H39B H 0.6319 0.8618 0.5518 0.192 Uiso 1 1 calc R
C40 C 0.5165(14) 0.8058(12) 0.4948(8) 0.210(9) Uani 1 1 d .
H40A H 0.4540 0.7831 0.5151 0.251 Uiso 1 1 calc R
H40B H 0.4907 0.8541 0.4797 0.251 Uiso 1 1 calc R
C41 C 0.5460(12) 0.7624(13) 0.4462(7) 0.248(12) Uani 1 1 d .
H41A H 0.5188 0.7124 0.4516 0.298 Uiso 1 1 calc R
H41B H 0.5077 0.7811 0.4071 0.298 Uiso 1 1 calc R
O3 O 0.8327(6) 0.8002(4) 0.3458(3) 0.088(2) Uani 1 1 d .
C42 C 0.8150(11) 0.8302(8) 0.2883(5) 0.127(5) Uani 1 1 d .
H42A H 0.7381 0.8530 0.2820 0.152 Uiso 1 1 calc R
H42B H 0.8197 0.7926 0.2567 0.152 Uiso 1 1 calc R
C43 C 0.9105(12) 0.8876(7) 0.2842(6) 0.117(4) Uani 1 1 d .
H43A H 0.9690 0.8704 0.2582 0.141 Uiso 1 1 calc R
H43B H 0.8777 0.9336 0.2675 0.141 Uiso 1 1 calc R
C44 C 0.9610(11) 0.8965(7) 0.3488(7) 0.118(4) Uani 1 1 d .
H44A H 1.0460 0.8985 0.3513 0.142 Uiso 1 1 calc R
H44B H 0.9327 0.9415 0.3664 0.142 Uiso 1 1 calc R
C45 C 0.9242(13) 0.8342(8) 0.3806(6) 0.170(7) Uani 1 1 d .
H45A H 0.9891 0.7999 0.3886 0.204 Uiso 1 1 calc R
H45B H 0.8997 0.8492 0.4205 0.204 Uiso 1 1 calc R

loop_
_atom_site_aniso_label
_atom_site_aniso_U_11
_atom_site_aniso_U_22
_atom_site_aniso_U_33
_atom_site_aniso_U_23
_atom_site_aniso_U_13
_atom_site_aniso_U_12
Fe1 0.0355(7) 0.0469(8) 0.0313(7) -0.0028(6) 0.0038(5) -0.0025(6)
Cl1 0.0625(16) 0.106(2) 0.0480(14) -0.0166(14) 0.0071(12) -0.0312(15)
N1 0.035(4) 0.047(4) 0.035(4) -0.007(4) -0.001(3) -0.004(4)
N2 0.035(5) 0.041(4) 0.033(5) -0.003(3) 0.003(3) -0.002(3)
N3 0.036(4) 0.056(5) 0.027(4) -0.005(3) -0.002(3) -0.010(4)
C1 0.065(6) 0.066(7) 0.060(6) 0.002(5) -0.001(5) 0.023(5)
C2 0.065(7) 0.043(6) 0.024(5) 0.000(4) 0.009(5) 0.012(5)
C3 0.036(6) 0.042(6) 0.037(6) 0.005(5) 0.000(5) 0.005(5)
C4 0.065(7) 0.053(6) 0.030(5) -0.011(5) -0.009(5) -0.003(5)
C5 0.065(7) 0.046(6) 0.062(8) -0.013(5) -0.020(6) -0.010(5)
C6 0.047(6) 0.048(6) 0.051(6) 0.003(5) -0.003(5) -0.005(5)
C7 0.039(6) 0.049(6) 0.039(6) -0.005(5) 0.000(5) -0.001(5)
C8 0.027(5) 0.050(6) 0.042(6) 0.003(5) 0.003(5) -0.007(4)
C9 0.051(6) 0.081(7) 0.058(6) -0.005(5) 0.000(5) -0.013(5)
C10 0.036(6) 0.066(8) 0.043(5) 0.008(5) 0.003(4) 0.018(6)
C11 0.067(8) 0.073(7) 0.057(6) 0.020(5) 0.017(6) 0.006(7)
C12 0.077(9) 0.073(9) 0.069(7) 0.000(6) 0.028(6) -0.029(7)
C13 0.036(6) 0.089(9) 0.053(6) 0.003(6) 0.017(5) -0.007(6)
C14 0.057(7) 0.048(7) 0.042(5) 0.002(4) 0.009(5) 0.018(6)
C15 0.051(7) 0.052(7) 0.022(4) 0.003(4) -0.001(4) 0.008(6)
C16 0.069(8) 0.055(7) 0.074(7) 0.024(6) 0.006(6) -0.006(5)
C17 0.096(9) 0.123(10) 0.087(8) 0.002(8) 0.003(7) 0.041(7)
C18 0.108(9) 0.106(9) 0.094(8) 0.026(8) -0.020(7) 0.023(7)
C19 0.044(6) 0.079(8) 0.050(6) -0.009(6) 0.004(5) 0.006(5)
C20 0.095(8) 0.093(8) 0.080(8) 0.007(6) 0.025(7) 0.022(6)
C21 0.094(8) 0.096(8) 0.081(7) -0.011(7) 0.008(6) 0.035(7)
C22 0.032(5) 0.071(8) 0.051(7) -0.015(6) 0.010(5) -0.002(5)
C23 0.058(7) 0.091(9) 0.083(8) -0.026(8) 0.027(6) -0.007(6)
C24 0.066(8) 0.152(13) 0.043(7) -0.035(9) 0.025(6) -0.039(8)
C25 0.074(8) 0.109(10) 0.057(8) -0.020(7) 0.013(6) -0.021(7)
C26 0.042(6) 0.085(8) 0.032(6) -0.003(6) 0.006(4) -0.013(5)
C27 0.035(5) 0.055(7) 0.042(6) -0.003(6) 0.007(4) -0.013(5)
C28 0.049(6) 0.065(7) 0.073(7) -0.019(6) 0.002(5) 0.007(5)
C29 0.096(9) 0.076(8) 0.109(8) 0.003(7) -0.018(7) -0.002(6)
C30 0.102(9) 0.072(8) 0.146(11) -0.011(8) -0.001(8) -0.001(7)
C31 0.067(7) 0.074(8) 0.058(6) 0.026(6) 0.001(5) -0.008(6)
C32 0.066(8) 0.103(9) 0.111(9) 0.010(7) -0.005(6) -0.001(6)
C33 0.115(10) 0.103(9) 0.139(10) 0.045(8) 0.027(8) -0.030(8)
Li1 0.046(10) 0.099(13) 0.061(10) -0.021(9) -0.001(8) -0.039(9)
O1 0.047(4) 0.080(5) 0.091(5) 0.003(4) 0.005(4) -0.003(4)
C34 0.068(8) 0.101(10) 0.080(7) -0.023(7) 0.013(6) -0.017(7)
C35 0.100(11) 0.111(12) 0.135(11) -0.006(9) 0.042(8) 0.024(8)
C36 0.143(14) 0.081(10) 0.238(17) 0.016(10) 0.111(12) 0.019(10)
C37 0.068(8) 0.097(9) 0.103(8) 0.007(8) 0.020(7) -0.026(8)
O2 0.068(5) 0.123(6) 0.066(5) -0.040(4) 0.002(4) -0.014(4)
C38 0.084(10) 0.28(2) 0.144(12) -0.131(13) 0.021(10) -0.022(11)
C39 0.153(15) 0.197(16) 0.142(13) -0.102(12) 0.067(13) -0.059(13)
C40 0.118(14) 0.37(3) 0.147(15) -0.084(17) 0.032(12) 0.074(16)
C41 0.066(11) 0.54(4) 0.139(13) -0.159(19) 0.021(9) 0.015(15)
O3 0.090(5) 0.110(6) 0.060(5) -0.002(4) -0.011(4) -0.049(4)
C42 0.127(11) 0.172(14) 0.078(9) 0.025(9) -0.004(8) -0.046(10)
C43 0.154(13) 0.090(10) 0.117(11) 0.017(9) 0.058(10) -0.004(9)
C44 0.110(10) 0.079(10) 0.169(14) -0.029(10) 0.035(10) -0.024(8)
C45 0.219(17) 0.179(15) 0.102(10) -0.007(10) -0.025(10) -0.154(14)

loop_
_atom_type_symbol
_atom_type_description
_atom_type_scat_dispersion_real
_atom_type_scat_dispersion_imag
_atom_type_scat_source
C C 0.0033 0.0016 'International Tables Vol C Tables 4.2.6.8 and 6.1.1.4'
H H 0.0000 0.0000 'International Tables Vol C Tables 4.2.6.8 and 6.1.1.4'
Li Li -0.0003 0.0001 'International Tables Vol C Tables 4.2.6.8 and 6.1.1.4'
N N 0.0061 0.0033 'International Tables Vol C Tables 4.2.6.8 and 6.1.1.4'
O O 0.0106 0.0060 'International Tables Vol C Tables 4.2.6.8 and 6.1.1.4'
Cl Cl 0.1484 0.1585 'International Tables Vol C Tables 4.2.6.8 and 6.1.1.4'
Fe Fe 0.3463 0.8444 'International Tables Vol C Tables 4.2.6.8 and 6.1.1.4'

loop_
_geom_angle_atom_site_label_1
_geom_angle_atom_site_label_2
_geom_angle_atom_site_label_3
_geom_angle
N1 Fe1 N3 151.3(3)
N1 Fe1 N2 75.7(3)
N3 Fe1 N2 75.7(3)
N1 Fe1 Cl1 104.25(19)
N3 Fe1 Cl1 104.44(19)
N2 Fe1 Cl1 177.48(18)
Fe1 Cl1 Li1 171.0(4)
C2 N1 C15 115.0(6)
C2 N1 Fe1 119.7(5)
C15 N1 Fe1 125.0(5)
C3 N2 C7 122.1(7)
C3 N2 Fe1 119.6(5)
C7 N2 Fe1 118.3(5)
C8 N3 C27 116.1(6)
C8 N3 Fe1 120.2(5)
C27 N3 Fe1 123.6(5)
C1 C2 N1 126.9(8)
C1 C2 C3 120.2(8)
N1 C2 C3 112.9(6)
N2 C3 C4 120.5(7)
N2 C3 C2 112.0(7)
C4 C3 C2 127.5(8)
C5 C4 C3 117.7(7)
C6 C5 C4 121.8(8)
C5 C6 C7 117.5(8)
N2 C7 C6 120.3(7)
N2 C7 C8 113.9(7)
C6 C7 C8 125.8(8)
C9 C8 N3 127.6(7)
C9 C8 C7 120.5(8)
N3 C8 C7 111.9(7)
C11 C10 C15 119.4(8)
C11 C10 C16 118.8(9)
C15 C10 C16 121.8(8)
C12 C11 C10 121.2(9)
C11 C12 C13 120.5(9)
C12 C13 C14 120.7(9)
C15 C14 C13 118.2(8)
C15 C14 C19 120.5(9)
C13 C14 C19 121.3(9)
C10 C15 C14 120.1(8)
C10 C15 N1 120.1(8)
C14 C15 N1 119.9(8)
C18 C16 C10 111.9(8)
C18 C16 C17 111.3(8)
C10 C16 C17 112.7(8)
C14 C19 C21 113.5(7)
C14 C19 C20 110.0(7)
C21 C19 C20 109.9(7)
C23 C22 C27 118.5(9)
C23 C22 C28 120.7(10)
C27 C22 C28 120.7(8)
C22 C23 C24 120.8(10)
C25 C24 C23 119.2(10)
C24 C25 C26 122.8(11)
C25 C26 C27 117.2(9)
C25 C26 C31 121.3(10)
C27 C26 C31 121.5(8)
C26 C27 C22 121.4(8)
C26 C27 N3 119.5(8)
C22 C27 N3 119.1(8)
C22 C28 C29 113.4(8)
C22 C28 C30 115.7(8)
C29 C28 C30 109.9(8)
C26 C31 C32 109.8(8)
C26 C31 C33 114.6(8)
C32 C31 C33 109.1(8)
O3 Li1 O2 109.6(8)
O3 Li1 O1 107.7(8)
O2 Li1 O1 106.1(8)
O3 Li1 Cl1 113.6(7)
O2 Li1 Cl1 108.4(6)
O1 Li1 Cl1 111.2(7)
C34 O1 C37 109.1(7)
C34 O1 Li1 129.1(8)
C37 O1 Li1 116.7(7)
O1 C34 C35 106.0(8)
C36 C35 C34 105.6(9)
C37 C36 C35 106.8(10)
C36 C37 O1 107.3(8)
C38 O2 C41 105.9(9)
C38 O2 Li1 130.2(8)
C41 O2 Li1 123.9(9)
O2 C38 C39 110.7(11)
C40 C39 C38 103.3(11)
C41 C40 C39 105.7(12)
O2 C41 C40 110.5(13)
C42 O3 C45 110.7(9)
C42 O3 Li1 124.8(8)
C45 O3 Li1 124.4(8)
O3 C42 C43 106.9(10)
C44 C43 C42 103.6(9)
C45 C44 C43 105.5(10)
O3 C45 C44 110.2(11)

loop_
_geom_bond_atom_site_label_1
_geom_bond_atom_site_label_2
_geom_bond_distance
Fe1 N1 2.013(6)
Fe1 N3 2.022(6)
Fe1 N2 2.095(6)
Fe1 Cl1 2.318(2)
Cl1 Li1 2.362(13)
N1 C2 1.380(9)
N1 C15 1.439(9)
N2 C3 1.324(9)
N2 C7 1.330(9)
N3 C8 1.375(9)
N3 C27 1.436(9)
C1 C2 1.362(10)
C2 C3 1.489(10)
C3 C4 1.394(10)
C4 C5 1.376(10)
C5 C6 1.365(10)
C6 C7 1.404(10)
C7 C8 1.475(10)
C8 C9 1.344(10)
C10 C11 1.390(11)
C10 C15 1.395(11)
C10 C16 1.518(11)
C11 C12 1.356(12)
C12 C13 1.379(12)
C13 C14 1.407(11)
C14 C15 1.412(10)
C14 C19 1.507(11)
C16 C18 1.523(11)
C16 C17 1.533(12)
C19 C21 1.521(10)
C19 C20 1.525(11)
C22 C23 1.383(12)
C22 C27 1.405(11)
C22 C28 1.510(11)
C23 C24 1.390(13)
C24 C25 1.364(14)
C25 C26 1.386(12)
C26 C27 1.397(11)
C26 C31 1.509(12)
C28 C29 1.522(11)
C28 C30 1.540(12)
C31 C32 1.527(11)
C31 C33 1.549(11)
Li1 O3 1.898(16)
Li1 O2 1.924(16)
Li1 O1 1.924(18)
O1 C34 1.427(10)
O1 C37 1.441(10)
C34 C35 1.479(13)
C35 C36 1.472(14)
C36 C37 1.402(13)
O2 C38 1.361(12)
O2 C41 1.379(13)
C38 C39 1.454(15)
C39 C40 1.433(17)
C40 C41 1.395(17)
O3 C42 1.363(11)
O3 C45 1.383(12)
C42 C43 1.536(15)
C43 C44 1.474(15)
C44 C45 1.426(14)

loop_
_geom_torsion_atom_site_label_1
_geom_torsion_atom_site_label_2
_geom_torsion_atom_site_label_3
_geom_torsion_atom_site_label_4
_geom_torsion
N1 Fe1 Cl1 Li1 -64(2)
N3 Fe1 Cl1 Li1 118(2)
N2 Fe1 Cl1 Li1 26(6)
N3 Fe1 N1 C2 -4.4(9)
N2 Fe1 N1 C2 1.7(5)
Cl1 Fe1 N1 C2 179.1(5)
N3 Fe1 N1 C15 168.8(6)
N2 Fe1 N1 C15 174.9(6)
Cl1 Fe1 N1 C15 -7.7(6)
N1 Fe1 N2 C3 -0.4(5)
N3 Fe1 N2 C3 176.6(6)
Cl1 Fe1 N2 C3 -91(5)
N1 Fe1 N2 C7 -179.6(6)
N3 Fe1 N2 C7 -2.7(5)
Cl1 Fe1 N2 C7 90(5)
N1 Fe1 N3 C8 8.9(9)
N2 Fe1 N3 C8 2.7(5)
Cl1 Fe1 N3 C8 -174.7(5)
N1 Fe1 N3 C27 -168.3(6)
N2 Fe1 N3 C27 -174.5(7)
Cl1 Fe1 N3 C27 8.1(6)
C15 N1 C2 C1 3.1(11)
Fe1 N1 C2 C1 177.0(6)
C15 N1 C2 C3 -176.5(6)
Fe1 N1 C2 C3 -2.7(8)
C7 N2 C3 C4 -1.6(11)
Fe1 N2 C3 C4 179.2(5)
C7 N2 C3 C2 178.3(6)
Fe1 N2 C3 C2 -0.9(8)
C1 C2 C3 N2 -177.5(7)
N1 C2 C3 N2 2.2(9)
C1 C2 C3 C4 2.4(12)
N1 C2 C3 C4 -177.8(7)
N2 C3 C4 C5 -0.9(11)
C2 C3 C4 C5 179.1(7)
C3 C4 C5 C6 1.7(12)
C4 C5 C6 C7 -0.1(12)
C3 N2 C7 C6 3.4(11)
Fe1 N2 C7 C6 -177.4(5)
C3 N2 C7 C8 -177.0(6)
Fe1 N2 C7 C8 2.2(9)
C5 C6 C7 N2 -2.4(12)
C5 C6 C7 C8 178.0(7)
C27 N3 C8 C9 -3.6(12)
Fe1 N3 C8 C9 179.0(7)
C27 N3 C8 C7 175.0(7)
Fe1 N3 C8 C7 -2.4(8)
N2 C7 C8 C9 178.7(7)
C6 C7 C8 C9 -1.7(12)
N2 C7 C8 N3 0.1(9)
C6 C7 C8 N3 179.7(7)
C15 C10 C11 C12 -0.1(13)
C16 C10 C11 C12 179.4(8)
C10 C11 C12 C13 -0.4(14)
C11 C12 C13 C14 0.5(14)
C12 C13 C14 C15 -0.1(12)
C12 C13 C14 C19 -179.9(8)
C11 C10 C15 C14 0.5(11)
C16 C10 C15 C14 -179.0(7)
C11 C10 C15 N1 -179.6(7)
C16 C10 C15 N1 1.0(11)
C13 C14 C15 C10 -0.4(11)
C19 C14 C15 C10 179.4(7)
C13 C14 C15 N1 179.7(7)
C19 C14 C15 N1 -0.5(11)
C2 N1 C15 C10 90.8(8)
Fe1 N1 C15 C10 -82.7(8)
C2 N1 C15 C14 -89.2(8)
Fe1 N1 C15 C14 97.3(7)
C11 C10 C16 C18 63.7(11)
C15 C10 C16 C18 -116.8(9)
C11 C10 C16 C17 -62.6(10)
C15 C10 C16 C17 116.9(9)
C15 C14 C19 C21 131.0(8)
C13 C14 C19 C21 -49.1(11)
C15 C14 C19 C20 -105.4(9)
C13 C14 C19 C20 74.4(10)
C27 C22 C23 C24 0.7(13)
C28 C22 C23 C24 179.3(8)
C22 C23 C24 C25 0.8(14)
C23 C24 C25 C26 -0.7(15)
C24 C25 C26 C27 -0.9(13)
C24 C25 C26 C31 177.6(9)
C25 C26 C27 C22 2.5(11)
C31 C26 C27 C22 -176.1(7)
C25 C26 C27 N3 -179.1(7)
C31 C26 C27 N3 2.3(11)
C23 C22 C27 C26 -2.4(11)
C28 C22 C27 C26 179.0(7)
C23 C22 C27 N3 179.2(7)
C28 C22 C27 N3 0.5(11)
C8 N3 C27 C26 78.2(9)
Fe1 N3 C27 C26 -104.4(7)
C8 N3 C27 C22 -103.3(8)
Fe1 N3 C27 C22 74.0(8)
C23 C22 C28 C29 -97.0(10)
C27 C22 C28 C29 81.6(10)
C23 C22 C28 C30 31.3(12)
C27 C22 C28 C30 -150.1(8)
C25 C26 C31 C32 -81.0(10)
C27 C26 C31 C32 97.5(9)
C25 C26 C31 C33 42.2(12)
C27 C26 C31 C33 -139.3(8)
Fe1 Cl1 Li1 O3 94(3)
Fe1 Cl1 Li1 O2 -144.0(19)
Fe1 Cl1 Li1 O1 -28(3)
O3 Li1 O1 C34 -29.5(12)
O2 Li1 O1 C34 -146.8(8)
Cl1 Li1 O1 C34 95.6(9)
O3 Li1 O1 C37 178.9(7)
O2 Li1 O1 C37 61.7(9)
Cl1 Li1 O1 C37 -56.0(9)
C37 O1 C34 C35 1.2(11)
Li1 O1 C34 C35 -152.1(9)
O1 C34 C35 C36 12.3(13)
C34 C35 C36 C37 -21.8(15)
C35 C36 C37 O1 22.7(15)
C34 O1 C37 C36 -15.1(12)
Li1 O1 C37 C36 141.9(10)
O3 Li1 O2 C38 -59.1(15)
O1 Li1 O2 C38 56.9(14)
Cl1 Li1 O2 C38 176.4(11)
O3 Li1 O2 C41 122.9(14)
O1 Li1 O2 C41 -121.1(14)
Cl1 Li1 O2 C41 -1.6(16)
C41 O2 C38 C39 -2.4(19)
Li1 O2 C38 C39 179.3(12)
O2 C38 C39 C40 -10(2)
C38 C39 C40 C41 18(2)
C38 O2 C41 C40 14(2)
Li1 O2 C41 C40 -167.2(14)
C39 C40 C41 O2 -21(2)
O2 Li1 O3 C42 -116.4(11)
O1 Li1 O3 C42 128.6(10)
Cl1 Li1 O3 C42 5.0(14)
O2 Li1 O3 C45 60.0(14)
O1 Li1 O3 C45 -55.0(14)
Cl1 Li1 O3 C45 -178.6(10)
C45 O3 C42 C43 3.4(15)
Li1 O3 C42 C43 -179.8(9)
O3 C42 C43 C44 -12.9(14)
C42 C43 C44 C45 17.1(15)
C42 O3 C45 C44 8.1(16)
Li1 O3 C45 C44 -168.8(10)
C43 C44 C45 O3 -16.2(16)
